data_4316395
loop_
_publ_author_name
'Haiyan He'
'Daqiang Yuan'
'Huiqing Ma'
'Daofeng Sun'
'Guoqing Zhang'
'Hong-Cai Zhou'

_publ_section_title
;
 Control over Interpenetration in Lanthanide-Organic Frameworks: Synthetic
 Strategy and Gas-Adsorption Properties
;
_journal_name_full 'Inorganic Chemistry'
_journal_page_first 7605
_journal_page_last 7607
_journal_paper_doi 10.1021/ic100822s
_journal_volume 49
_journal_year 2010
_chemical_formula_moiety 'C30 H26 Er N2 O6'
_chemical_formula_sum 'C30 H26 Er N2 O6'
_chemical_formula_weight 677.79
_chemical_name_systematic
; 
 ? 
;
_space_group_IT_number 2
_symmetry_cell_setting triclinic
_symmetry_space_group_name_Hall '-P 1'
_symmetry_space_group_name_H-M 'P -1'
_atom_sites_solution_hydrogens geom
_atom_sites_solution_primary direct
_atom_sites_solution_secondary difmap
_audit_creation_method SHELXL-97
_cell_angle_alpha 111.729(13)
_cell_angle_beta 100.554(12)
_cell_angle_gamma 91.879(12)
_cell_formula_units_Z 2
_cell_length_a 9.493(7)
_cell_length_b 13.225(10)
_cell_length_c 16.232(12)
_cell_measurement_reflns_used 1560
_cell_measurement_temperature 293(2)
_cell_measurement_theta_max 20.367
_cell_measurement_theta_min 2.3355
_cell_volume 1850(2)
_computing_structure_refinement 'SHELXL-97 (Sheldrick, 2008)'
_computing_structure_solution 'SHELXS-97 (Sheldrick, 2008)'
_diffrn_ambient_temperature 293(2)
_diffrn_measured_fraction_theta_full 0.973
_diffrn_measured_fraction_theta_max 0.973
_diffrn_radiation_monochromator graphite
_diffrn_radiation_source 'fine-focus sealed tube'
_diffrn_radiation_type MoK\a
_diffrn_radiation_wavelength 0.71073
_diffrn_reflns_av_R_equivalents 0.0634
_diffrn_reflns_av_sigmaI/netI 0.1358
_diffrn_reflns_limit_h_max 10
_diffrn_reflns_limit_h_min -9
_diffrn_reflns_limit_k_max 14
_diffrn_reflns_limit_k_min -13
_diffrn_reflns_limit_l_max 18
_diffrn_reflns_limit_l_min -18
_diffrn_reflns_number 7868
_diffrn_reflns_theta_full 23.53
_diffrn_reflns_theta_max 23.53
_diffrn_reflns_theta_min 1.67
_exptl_absorpt_coefficient_mu 2.303
_exptl_absorpt_correction_T_max 0.8936
_exptl_absorpt_correction_T_min 0.8024
_exptl_absorpt_correction_type multi-scan
_exptl_absorpt_process_details sadabs
_exptl_crystal_colour red
_exptl_crystal_density_diffrn 1.217
_exptl_crystal_density_method 'not measured'
_exptl_crystal_description prism
_exptl_crystal_F_000 672
_exptl_crystal_size_max 0.10
_exptl_crystal_size_mid 0.05
_exptl_crystal_size_min 0.05
_platon_squeeze_details
;
;
_refine_diff_density_max 1.405
_refine_diff_density_min -1.177
_refine_diff_density_rms 0.146
_refine_ls_extinction_method none
_refine_ls_goodness_of_fit_ref 0.890
_refine_ls_hydrogen_treatment constr
_refine_ls_matrix_type full
_refine_ls_number_parameters 352
_refine_ls_number_reflns 5357
_refine_ls_number_restraints 16
_refine_ls_restrained_S_all 0.893
_refine_ls_R_factor_all 0.0869
_refine_ls_R_factor_gt 0.0553
_refine_ls_shift/su_max 0.000
_refine_ls_shift/su_mean 0.000
_refine_ls_structure_factor_coef Fsqd
_refine_ls_weighting_details 'calc w=1/[\s^2^(Fo^2^)+(0.0593P)^2^+0.0000P] where P=(Fo^2^+2Fc^2^)/3'
_refine_ls_weighting_scheme calc
_refine_ls_wR_factor_gt 0.1169
_refine_ls_wR_factor_ref 0.1255
_reflns_number_gt 3507
_reflns_number_total 5357
_reflns_threshold_expression >2sigma(I)
_cod_data_source_file ic100822s_si_002_5.cif
_cod_data_source_block Complex5
_cod_database_code 4316395

loop_
_symmetry_equiv_pos_as_xyz
'x, y, z'
'-x, -y, -z'

loop_
_atom_site_label
_atom_site_type_symbol
_atom_site_fract_x
_atom_site_fract_y
_atom_site_fract_z
_atom_site_U_iso_or_equiv
_atom_site_adp_type
_atom_site_occupancy
_atom_site_symmetry_multiplicity
_atom_site_calc_flag
_atom_site_refinement_flags
_atom_site_disorder_assembly
_atom_site_disorder_group
Er Er 0.08229(5) 0.45609(4) 0.15517(3) 0.03779(19) Uani 1 1 d . . .
O1 O 0.1327(6) 0.4491(6) 0.0244(4) 0.0505(19) Uani 1 1 d . . .
O2 O 0.1235(6) 0.4851(5) -0.0986(4) 0.0425(17) Uani 1 1 d . . .
O3 O 0.1727(7) 0.2842(6) 0.1051(4) 0.0537(19) Uani 1 1 d . . .
O4 O -0.0573(7) 0.2878(6) 0.1032(5) 0.057(2) Uani 1 1 d . . .
O5 O -0.0523(6) 0.5016(6) 0.2722(4) 0.0475(18) Uani 1 1 d . . .
O6 O 0.1524(7) 0.4387(6) 0.2969(4) 0.061(2) Uani 1 1 d . . .
N1 N 0.3464(8) 0.5149(8) 0.2024(5) 0.050(2) Uani 1 1 d D . .
N2 N 0.1456(8) 0.6532(7) 0.2396(5) 0.049(2) Uani 1 1 d D . .
C1 C 0.1903(9) 0.4733(8) -0.0312(6) 0.036(2) Uani 1 1 d . . .
C2 C 0.3525(9) 0.4867(9) -0.0143(6) 0.036(2) Uani 1 1 d . . .
C3 C 0.4240(10) 0.3947(9) -0.0418(6) 0.039(3) Uani 1 1 d . . .
C5 C 0.4240(10) 0.5924(9) 0.0277(6) 0.036(2) Uani 1 1 d . . .
C7 C 0.0439(13) 0.2308(9) 0.0843(7) 0.048(3) Uani 1 1 d . . .
C8 C 0.0223(10) 0.1117(9) 0.0410(7) 0.047(3) Uani 1 1 d . . .
C11 C -0.0238(10) 0.0629(9) -0.0522(6) 0.040(2) Uani 1 1 d . . .
C9 C 0.0454(10) 0.0481(9) 0.0944(6) 0.047(3) Uani 1 1 d . . .
C13 C 0.0399(10) 0.4733(9) 0.3224(6) 0.044(3) Uani 1 1 d . . .
C14 C 0.0202(10) 0.4889(9) 0.4159(6) 0.044(3) Uani 1 1 d . . .
C17 C 0.0919(10) 0.5780(9) 0.4897(7) 0.047(3) Uani 1 1 d . . .
C15 C -0.0704(10) 0.4076(9) 0.4247(6) 0.044(3) Uani 1 1 d . . .
C16 C -0.1458(13) 0.3121(10) 0.3413(7) 0.075(4) Uani 1 1 d . . .
H16A H -0.1152 0.3159 0.2880 0.113 Uiso 1 1 calc R . .
H16B H -0.2503 0.3144 0.3339 0.113 Uiso 1 1 calc R . .
H16C H -0.1211 0.2436 0.3478 0.113 Uiso 1 1 calc R . .
C18 C 0.1858(13) 0.6611(10) 0.4769(7) 0.078(4) Uani 1 1 d . . .
H18A H 0.1901 0.6373 0.4127 0.116 Uiso 1 1 calc R . .
H18B H 0.2831 0.6690 0.5133 0.116 Uiso 1 1 calc R . .
H18C H 0.1461 0.7316 0.4964 0.116 Uiso 1 1 calc R . .
C10 C 0.0943(12) 0.1029(9) 0.1960(7) 0.068(3) Uani 1 1 d . . .
H10A H 0.1021 0.1826 0.2140 0.102 Uiso 1 1 calc R . .
H10B H 0.1886 0.0810 0.2149 0.102 Uiso 1 1 calc R . .
H10C H 0.0241 0.0807 0.2252 0.102 Uiso 1 1 calc R . .
C12 C -0.0421(13) 0.1345(9) -0.1093(7) 0.067(3) Uani 1 1 d . . .
H12A H -0.0243 0.2120 -0.0689 0.101 Uiso 1 1 calc R . .
H12B H -0.1404 0.1189 -0.1459 0.101 Uiso 1 1 calc R . .
H12C H 0.0269 0.1179 -0.1494 0.101 Uiso 1 1 calc R . .
C4 C 0.3413(11) 0.2838(9) -0.0858(7) 0.056(3) Uani 1 1 d . . .
H4A H 0.4083 0.2282 -0.1013 0.084 Uiso 1 1 calc R . .
H4B H 0.2742 0.2788 -0.1411 0.084 Uiso 1 1 calc R . .
H4C H 0.2871 0.2713 -0.0439 0.084 Uiso 1 1 calc R . .
C6 C 0.3444(10) 0.6901(8) 0.0557(7) 0.052(3) Uani 1 1 d . . .
H6A H 0.2407 0.6668 0.0408 0.078 Uiso 1 1 calc R . .
H6B H 0.3644 0.7371 0.0236 0.078 Uiso 1 1 calc R . .
H6C H 0.3755 0.7311 0.1213 0.078 Uiso 1 1 calc R . .
C28 C 0.0495(13) 0.7244(10) 0.2608(7) 0.064(3) Uani 1 1 d D . .
H28 H -0.0496 0.6981 0.2363 0.077 Uiso 1 1 calc R . .
C27 C 0.0839(15) 0.8338(10) 0.3162(8) 0.076(4) Uani 1 1 d D . .
H27 H 0.0102 0.8799 0.3312 0.091 Uiso 1 1 calc R . .
C24 C 0.4813(14) 0.8450(12) 0.3511(10) 0.101(5) Uani 1 1 d D . .
H24 H 0.5111 0.9213 0.3810 0.121 Uiso 1 1 calc R . .
C23 C 0.5798(14) 0.7739(13) 0.3317(10) 0.098(5) Uani 1 1 d D . .
H23 H 0.6790 0.8010 0.3533 0.117 Uiso 1 1 calc R . .
C22 C 0.5426(11) 0.6622(11) 0.2813(7) 0.067(3) Uani 1 1 d D . .
C30 C 0.3932(10) 0.6228(10) 0.2518(6) 0.050(3) Uani 1 1 d D . .
C21 C 0.6416(11) 0.5868(12) 0.2591(9) 0.071(4) Uani 1 1 d D . .
H21 H 0.7420 0.6103 0.2787 0.086 Uiso 1 1 calc R . .
C20 C 0.5949(10) 0.4803(12) 0.2097(8) 0.068(4) Uani 1 1 d D . .
H20 H 0.6620 0.4285 0.1934 0.082 Uiso 1 1 calc R . .
C19 C 0.4445(9) 0.4463(9) 0.1822(6) 0.048(3) Uani 1 1 d D . .
H19 H 0.4131 0.3709 0.1477 0.058 Uiso 1 1 calc R . .
C29 C 0.2861(11) 0.6961(10) 0.2736(7) 0.050(3) Uani 1 1 d D . .
C25 C 0.3313(12) 0.8056(10) 0.3267(8) 0.064(3) Uani 1 1 d D . .
C26 C 0.2249(14) 0.8742(12) 0.3486(9) 0.085(4) Uani 1 1 d D . .
H26 H 0.2507 0.9494 0.3864 0.102 Uiso 1 1 calc R . .

loop_
_atom_site_aniso_label
_atom_site_aniso_U_11
_atom_site_aniso_U_22
_atom_site_aniso_U_33
_atom_site_aniso_U_23
_atom_site_aniso_U_13
_atom_site_aniso_U_12
Er 0.0265(2) 0.0619(4) 0.0346(2) 0.0256(2) 0.01437(17) 0.0059(2)
O1 0.036(4) 0.090(6) 0.041(4) 0.035(4) 0.023(3) 0.011(4)
O2 0.030(3) 0.082(5) 0.027(3) 0.034(4) 0.005(3) 0.005(3)
O3 0.042(4) 0.054(5) 0.059(4) 0.012(4) 0.018(4) -0.003(4)
O4 0.042(4) 0.052(5) 0.079(5) 0.026(4) 0.015(4) 0.012(4)
O5 0.037(4) 0.083(5) 0.033(3) 0.030(4) 0.016(3) 0.012(4)
O6 0.037(4) 0.117(6) 0.048(4) 0.043(4) 0.028(3) 0.034(4)
N1 0.024(4) 0.090(8) 0.037(5) 0.024(5) 0.009(4) 0.002(5)
N2 0.044(5) 0.085(7) 0.044(5) 0.042(5) 0.032(4) 0.020(5)
C1 0.028(5) 0.051(7) 0.031(5) 0.015(5) 0.017(4) 0.011(5)
C2 0.027(5) 0.057(8) 0.033(5) 0.026(5) 0.010(4) 0.011(5)
C3 0.034(5) 0.053(8) 0.040(5) 0.025(6) 0.015(5) 0.005(6)
C5 0.036(6) 0.054(8) 0.032(5) 0.029(5) 0.016(4) 0.015(5)
C7 0.063(8) 0.032(8) 0.044(6) 0.009(6) 0.014(6) 0.004(6)
C8 0.041(6) 0.054(8) 0.044(6) 0.016(6) 0.010(5) 0.008(5)
C11 0.049(6) 0.037(7) 0.044(6) 0.021(5) 0.018(5) 0.011(5)
C9 0.051(6) 0.057(8) 0.043(6) 0.026(6) 0.018(5) 0.016(6)
C13 0.033(6) 0.074(8) 0.035(5) 0.031(6) 0.012(5) 0.000(6)
C14 0.037(6) 0.065(8) 0.029(5) 0.019(6) 0.007(5) -0.002(6)
C17 0.042(6) 0.064(8) 0.048(6) 0.033(6) 0.015(5) -0.008(6)
C15 0.041(6) 0.064(8) 0.030(5) 0.023(6) 0.009(5) -0.009(6)
C16 0.088(9) 0.083(10) 0.044(7) 0.015(7) 0.016(6) -0.032(8)
C18 0.081(9) 0.100(11) 0.050(7) 0.031(7) 0.011(6) -0.036(8)
C10 0.079(8) 0.078(9) 0.049(7) 0.028(7) 0.009(6) 0.012(7)
C12 0.094(9) 0.059(8) 0.065(7) 0.039(7) 0.018(7) 0.027(7)
C4 0.049(7) 0.061(9) 0.048(6) 0.009(6) 0.011(5) 0.009(6)
C6 0.046(6) 0.053(8) 0.066(7) 0.027(6) 0.021(5) 0.020(6)
C28 0.072(8) 0.075(10) 0.052(7) 0.032(7) 0.011(6) 0.009(8)
C27 0.107(12) 0.059(10) 0.058(8) 0.015(7) 0.019(8) 0.027(9)
C24 0.077(11) 0.086(12) 0.114(12) 0.017(10) 0.009(9) -0.025(10)
C23 0.048(8) 0.112(15) 0.123(13) 0.045(12) -0.002(9) -0.021(9)
C22 0.059(8) 0.078(10) 0.050(7) 0.017(7) 0.000(6) -0.019(8)
C30 0.039(6) 0.072(9) 0.039(6) 0.023(6) 0.009(5) -0.014(6)
C21 0.027(6) 0.110(12) 0.086(9) 0.047(9) 0.015(6) 0.007(8)
C20 0.034(7) 0.110(12) 0.066(8) 0.033(8) 0.025(6) 0.013(7)
C19 0.041(6) 0.069(8) 0.039(6) 0.022(6) 0.017(5) 0.005(6)
C29 0.050(7) 0.066(9) 0.045(6) 0.031(6) 0.017(5) 0.001(7)
C25 0.061(8) 0.064(10) 0.069(8) 0.030(8) 0.011(7) 0.000(7)
C26 0.072(9) 0.102(12) 0.083(10) 0.036(9) 0.021(8) -0.006(9)

loop_
_atom_type_symbol
_atom_type_description
_atom_type_scat_dispersion_real
_atom_type_scat_dispersion_imag
_atom_type_scat_source
C C 0.0033 0.0016 'International Tables Vol C Tables 4.2.6.8 and 6.1.1.4'
H H 0.0000 0.0000 'International Tables Vol C Tables 4.2.6.8 and 6.1.1.4'
N N 0.0061 0.0033 'International Tables Vol C Tables 4.2.6.8 and 6.1.1.4'
O O 0.0106 0.0060 'International Tables Vol C Tables 4.2.6.8 and 6.1.1.4'
Er Er -0.2586 4.9576 'International Tables Vol C Tables 4.2.6.8 and 6.1.1.4'

loop_
_geom_angle_atom_site_label_1
_geom_angle_atom_site_label_2
_geom_angle_atom_site_label_3
_geom_angle
_geom_angle_site_symmetry_1
_geom_angle_site_symmetry_3
_geom_angle_publ_flag
O1 Er O2 80.7(2) . 2_565 ?
O1 Er O4 99.2(3) . . ?
O2 Er O4 84.8(2) 2_565 . ?
O1 Er O3 79.3(2) . . ?
O2 Er O3 131.1(2) 2_565 . ?
O4 Er O3 55.4(2) . . ?
O1 Er O6 150.0(2) . . ?
O2 Er O6 129.17(19) 2_565 . ?
O4 Er O6 87.8(3) . . ?
O3 Er O6 80.9(2) . . ?
O1 Er O5 155.4(2) . . ?
O2 Er O5 75.0(2) 2_565 . ?
O4 Er O5 82.8(2) . . ?
O3 Er O5 120.1(2) . . ?
O6 Er O5 54.2(2) . . ?
O1 Er N2 97.3(2) . . ?
O2 Er N2 81.5(2) 2_565 . ?
O4 Er N2 156.5(2) . . ?
O3 Er N2 145.1(3) . . ?
O6 Er N2 86.3(3) . . ?
O5 Er N2 75.4(2) . . ?
O1 Er N1 79.2(2) . . ?
O2 Er N1 138.5(3) 2_565 . ?
O4 Er N1 134.0(3) . . ?
O3 Er N1 79.6(3) . . ?
O6 Er N1 75.2(2) . . ?
O5 Er N1 117.1(2) . . ?
N2 Er N1 65.7(3) . . ?
O1 Er C13 175.8(3) . . ?
O2 Er C13 102.0(2) 2_565 . ?
O4 Er C13 84.4(3) . . ?
O3 Er C13 101.0(3) . . ?
O6 Er C13 27.2(2) . . ?
O5 Er C13 27.0(2) . . ?
N2 Er C13 80.0(3) . . ?
N1 Er C13 96.7(3) . . ?
O1 Er C7 88.4(3) . . ?
O2 Er C7 107.4(3) 2_565 . ?
O4 Er C7 26.9(3) . . ?
O3 Er C7 28.5(3) . . ?
O6 Er C7 84.8(3) . . ?
O5 Er C7 102.5(3) . . ?
N2 Er C7 170.2(3) . . ?
N1 Er C7 107.9(3) . . ?
C13 Er C7 93.8(3) . . ?
C1 O1 Er 160.4(6) . . ?
C1 O2 Er 143.7(5) . 2_565 ?
C7 O3 Er 92.5(6) . . ?
C7 O4 Er 95.6(6) . . ?
C13 O5 Er 92.7(5) . . ?
C13 O6 Er 93.1(5) . . ?
C19 N1 C30 117.9(8) . . ?
C19 N1 Er 123.1(7) . . ?
C30 N1 Er 119.0(6) . . ?
C28 N2 C29 115.3(10) . . ?
C28 N2 Er 124.0(8) . . ?
C29 N2 Er 120.6(7) . . ?
O2 C1 O1 124.6(8) . . ?
O2 C1 C2 117.7(8) . . ?
O1 C1 C2 117.7(7) . . ?
C3 C2 C5 122.7(8) . . ?
C3 C2 C1 119.0(9) . . ?
C5 C2 C1 118.2(8) . . ?
C2 C3 C5 118.9(9) . 2_665 ?
C2 C3 C4 120.2(9) . . ?
C5 C3 C4 120.9(9) 2_665 . ?
C2 C5 C3 118.3(8) . 2_665 ?
C2 C5 C6 121.7(8) . . ?
C3 C5 C6 120.0(10) 2_665 . ?
O4 C7 O3 116.4(9) . . ?
O4 C7 C8 122.7(10) . . ?
O3 C7 C8 120.9(9) . . ?
O4 C7 Er 57.4(5) . . ?
O3 C7 Er 59.1(5) . . ?
C8 C7 Er 176.4(7) . . ?
C11 C8 C9 121.0(10) . . ?
C11 C8 C7 119.1(9) . . ?
C9 C8 C7 119.9(9) . . ?
C9 C11 C8 120.3(9) 2 . ?
C9 C11 C12 119.7(9) 2 . ?
C8 C11 C12 119.8(10) . . ?
C11 C9 C8 118.7(9) 2 . ?
C11 C9 C10 121.1(9) 2 . ?
C8 C9 C10 120.2(10) . . ?
O6 C13 O5 120.0(8) . . ?
O6 C13 C14 120.4(8) . . ?
O5 C13 C14 119.4(8) . . ?
O6 C13 Er 59.7(4) . . ?
O5 C13 Er 60.3(4) . . ?
C14 C13 Er 177.0(8) . . ?
C17 C14 C15 122.2(8) . . ?
C17 C14 C13 120.1(9) . . ?
C15 C14 C13 117.7(9) . . ?
C15 C17 C14 119.3(9) 2_566 . ?
C15 C17 C18 120.4(10) 2_566 . ?
C14 C17 C18 120.1(9) . . ?
C17 C15 C14 118.4(9) 2_566 . ?
C17 C15 C16 121.9(9) 2_566 . ?
C14 C15 C16 119.6(8) . . ?
C15 C16 H16A 109.5 . . ?
C15 C16 H16B 109.5 . . ?
H16A C16 H16B 109.5 . . ?
C15 C16 H16C 109.5 . . ?
H16A C16 H16C 109.5 . . ?
H16B C16 H16C 109.5 . . ?
C17 C18 H18A 109.5 . . ?
C17 C18 H18B 109.5 . . ?
H18A C18 H18B 109.5 . . ?
C17 C18 H18C 109.5 . . ?
H18A C18 H18C 109.5 . . ?
H18B C18 H18C 109.5 . . ?
C9 C10 H10A 109.5 . . ?
C9 C10 H10B 109.5 . . ?
H10A C10 H10B 109.5 . . ?
C9 C10 H10C 109.5 . . ?
H10A C10 H10C 109.5 . . ?
H10B C10 H10C 109.5 . . ?
C11 C12 H12A 109.5 . . ?
C11 C12 H12B 109.5 . . ?
H12A C12 H12B 109.5 . . ?
C11 C12 H12C 109.5 . . ?
H12A C12 H12C 109.5 . . ?
H12B C12 H12C 109.5 . . ?
C3 C4 H4A 109.5 . . ?
C3 C4 H4B 109.5 . . ?
H4A C4 H4B 109.5 . . ?
C3 C4 H4C 109.5 . . ?
H4A C4 H4C 109.5 . . ?
H4B C4 H4C 109.5 . . ?
C5 C6 H6A 109.5 . . ?
C5 C6 H6B 109.5 . . ?
H6A C6 H6B 109.5 . . ?
C5 C6 H6C 109.5 . . ?
H6A C6 H6C 109.5 . . ?
H6B C6 H6C 109.5 . . ?
N2 C28 C27 124.4(11) . . ?
N2 C28 H28 117.8 . . ?
C27 C28 H28 117.8 . . ?
C26 C27 C28 118.8(12) . . ?
C26 C27 H27 120.6 . . ?
C28 C27 H27 120.6 . . ?
C23 C24 C25 119.9(13) . . ?
C23 C24 H24 120.1 . . ?
C25 C24 H24 120.1 . . ?
C24 C23 C22 122.8(12) . . ?
C24 C23 H23 118.6 . . ?
C22 C23 H23 118.6 . . ?
C23 C22 C21 124.3(12) . . ?
C23 C22 C30 117.7(11) . . ?
C21 C22 C30 118.0(11) . . ?
N1 C30 C22 122.0(10) . . ?
N1 C30 C29 117.3(9) . . ?
C22 C30 C29 120.7(11) . . ?
C20 C21 C22 119.8(11) . . ?
C20 C21 H21 120.1 . . ?
C22 C21 H21 120.1 . . ?
C21 C20 C19 119.5(11) . . ?
C21 C20 H20 120.3 . . ?
C19 C20 H20 120.3 . . ?
N1 C19 C20 122.8(10) . . ?
N1 C19 H19 118.6 . . ?
C20 C19 H19 118.6 . . ?
N2 C29 C25 124.4(9) . . ?
N2 C29 C30 117.3(10) . . ?
C25 C29 C30 118.3(10) . . ?
C26 C25 C29 117.0(11) . . ?
C26 C25 C24 122.6(13) . . ?
C29 C25 C24 120.2(11) . . ?
C27 C26 C25 119.9(13) . . ?
C27 C26 H26 120.0 . . ?
C25 C26 H26 120.0 . . ?

loop_
_geom_bond_atom_site_label_1
_geom_bond_atom_site_label_2
_geom_bond_distance
_geom_bond_site_symmetry_2
_geom_bond_publ_flag
Er O1 2.231(6) . ?
Er O2 2.289(6) 2_565 ?
Er O4 2.330(7) . ?
Er O3 2.362(7) . ?
Er O6 2.373(6) . ?
Er O5 2.387(6) . ?
Er N2 2.446(9) . ?
Er N1 2.491(8) . ?
O1 C1 1.265(10) . ?
O2 C1 1.224(9) . ?
O3 C7 1.313(12) . ?
O4 C7 1.253(11) . ?
O5 C13 1.247(10) . ?
O6 C13 1.255(10) . ?
N1 C19 1.322(10) . ?
N1 C30 1.363(10) . ?
N2 C28 1.330(11) . ?
N2 C29 1.362(11) . ?
C1 C2 1.506(12) . ?
C2 C3 1.380(12) . ?
C2 C5 1.393(12) . ?
C3 C5 1.414(12) 2_665 ?
C3 C4 1.491(13) . ?
C5 C3 1.414(12) 2_665 ?
C5 C6 1.485(12) . ?
C7 C8 1.457(14) . ?
C8 C11 1.383(12) . ?
C8 C9 1.411(13) . ?
C11 C9 1.360(13) 2 ?
C11 C12 1.545(13) . ?
C9 C11 1.360(13) 2 ?
C9 C10 1.508(13) . ?
C13 C14 1.502(12) . ?
C14 C17 1.375(13) . ?
C14 C15 1.419(13) . ?
C17 C15 1.386(12) 2_566 ?
C17 C18 1.488(14) . ?
C15 C17 1.386(12) 2_566 ?
C15 C16 1.503(13) . ?
C16 H16A 0.9800 . ?
C16 H16B 0.9800 . ?
C16 H16C 0.9800 . ?
C18 H18A 0.9800 . ?
C18 H18B 0.9800 . ?
C18 H18C 0.9800 . ?
C10 H10A 0.9800 . ?
C10 H10B 0.9800 . ?
C10 H10C 0.9800 . ?
C12 H12A 0.9800 . ?
C12 H12B 0.9800 . ?
C12 H12C 0.9800 . ?
C4 H4A 0.9800 . ?
C4 H4B 0.9800 . ?
C4 H4C 0.9800 . ?
C6 H6A 0.9800 . ?
C6 H6B 0.9800 . ?
C6 H6C 0.9800 . ?
C28 C27 1.381(12) . ?
C28 H28 0.9500 . ?
C27 C26 1.357(13) . ?
C27 H27 0.9500 . ?
C24 C23 1.342(13) . ?
C24 C25 1.431(13) . ?
C24 H24 0.9500 . ?
C23 C22 1.394(13) . ?
C23 H23 0.9500 . ?
C22 C21 1.388(12) . ?
C22 C30 1.425(12) . ?
C30 C29 1.428(11) . ?
C21 C20 1.348(12) . ?
C21 H21 0.9500 . ?
C20 C19 1.420(11) . ?
C20 H20 0.9500 . ?
C19 H19 0.9500 . ?
C29 C25 1.387(12) . ?
C25 C26 1.386(13) . ?
C26 H26 0.9500 . ?

loop_
_platon_squeeze_void_nr
_platon_squeeze_void_average_x
_platon_squeeze_void_average_y
_platon_squeeze_void_average_z
_platon_squeeze_void_volume
_platon_squeeze_void_count_electrons
_platon_squeeze_void_content
1 -0.045 0.002 0.478 713 253 ' '
